data_2020289
loop_
_publ_author_name
'Said, Musa A.'
'Ali, Adeeb Al-Sheikh'
'Hughes, David L.'

_publ_section_title
;
 A new route for the synthesis of phosphate esters:
 2,2'-[benzene-1,2-diylbis(oxy)]bis(5,5-dimethyl-1,3,2-dioxaphosphinane)
 2,2'-dioxide
;
_journal_coeditor_code QS3050
_journal_issue 12
_journal_name_full 'Acta Crystallographica Section C'
_journal_page_first
;
;
_journal_paper_doi 10.1107/S205322961502015X
_journal_volume 71
_journal_year 2015
_chemical_formula_iupac 'C16 H24 O8 P2'
_chemical_formula_moiety 'C16 H24 O8 P2'
_chemical_formula_structural C6H4{O(cyclo-P(O)OCH2CMe2CH2O)}2
_chemical_formula_sum 'C16 H24 O8 P2'
_chemical_formula_weight 406.29
_chemical_name_systematic
;
2,2'-[Benzene-1,2-diylbis(oxy)]bis(5,5-dimethyl-1,3,2-dioxaphosphinane)
2,2'-dioxide
;
_space_group_crystal_system triclinic
_space_group_IT_number 2
_space_group_name_Hall '-P 1'
_space_group_name_H-M_alt 'P -1'
_symmetry_space_group_name_Hall '-P 1'
_symmetry_space_group_name_H-M 'P -1'
_atom_sites_solution_hydrogens mixed
_atom_sites_solution_primary direct
_atom_sites_solution_secondary difmap
_audit_creation_method SHELXL-2014/7
_cell_angle_alpha 94.507(4)
_cell_angle_beta 110.270(4)
_cell_angle_gamma 111.616(5)
_cell_formula_units_Z 2
_cell_length_a 9.5706(5)
_cell_length_b 10.2415(5)
_cell_length_c 11.6998(5)
_cell_measurement_reflns_used 6760
_cell_measurement_temperature 293(2)
_cell_measurement_theta_max 32.6372
_cell_measurement_theta_min 2.8606
_cell_volume 971.75(10)
_computing_cell_refinement
;
CrysAlis PRO (Agilent, 2010)
;
_computing_data_collection
;
CrysAlis PRO (Agilent, 2010)
;
_computing_data_reduction
;
CrysAlis PRO (Agilent, 2010)
;
_computing_molecular_graphics
;
ORTEPII (Johnson, 1976) and ORTEP-3 for Windows (Farrugia, 2012)
;
_computing_publication_material
;
SHELXL97 (Sheldrick, 2008) and WinGX (Farrugia, 2012)
;
_computing_structure_refinement
;
SHELXL2014 (Sheldrick, 2015)
;
_computing_structure_solution
;
SHELXS97 (Sheldrick, 2008)
;
_diffrn_ambient_temperature 293(2)
_diffrn_detector_area_resol_mean 16.0050
_diffrn_measured_fraction_theta_full 0.998
_diffrn_measured_fraction_theta_max 0.998
_diffrn_measurement_device_type 'Oxford Diffraction Xcalibur 3/Sapphire3 CCD'
_diffrn_measurement_method 'Thin slice \f and \w scans'
_diffrn_radiation_monochromator graphite
_diffrn_radiation_source 'Enhance (Mo) X-ray Source'
_diffrn_radiation_type Mo-K\a
_diffrn_radiation_wavelength 0.71073
_diffrn_reflns_av_R_equivalents 0.0182
_diffrn_reflns_limit_h_max 11
_diffrn_reflns_limit_h_min -11
_diffrn_reflns_limit_k_max 12
_diffrn_reflns_limit_k_min -12
_diffrn_reflns_limit_l_max 14
_diffrn_reflns_limit_l_min -14
_diffrn_reflns_number 13183
_diffrn_reflns_theta_full 25.242
_diffrn_reflns_theta_max 25.252
_diffrn_reflns_theta_min 2.866
_exptl_absorpt_coefficient_mu 0.263
_exptl_absorpt_correction_T_max 1.00000
_exptl_absorpt_correction_T_min 0.96979
_exptl_absorpt_correction_type multi-scan
_exptl_absorpt_process_details
;
(CrysAlis PRO; Agilent, 2010)
;
_exptl_crystal_colour colourless
_exptl_crystal_density_diffrn 1.389
_exptl_crystal_density_method 'not measured'
_exptl_crystal_description polyhedron
_exptl_crystal_F_000 428
_exptl_crystal_size_max 0.28
_exptl_crystal_size_mid 0.22
_exptl_crystal_size_min 0.22
_refine_diff_density_max 0.169
_refine_diff_density_min -0.370
_refine_ls_extinction_method none
_refine_ls_goodness_of_fit_ref 1.054
_refine_ls_hydrogen_treatment mixed
_refine_ls_matrix_type full
_refine_ls_number_parameters 287
_refine_ls_number_reflns 3522
_refine_ls_number_restraints 0
_refine_ls_restrained_S_all 1.054
_refine_ls_R_factor_all 0.0378
_refine_ls_R_factor_gt 0.0323
_refine_ls_shift/su_max 0.001
_refine_ls_shift/su_mean 0.000
_refine_ls_structure_factor_coef Fsqd
_refine_ls_weighting_details 'w=1/[\s^2^(Fo^2^)+(0.0467P)^2^+0.2387P] where P=(Fo^2^+2Fc^2^)/3'
_refine_ls_weighting_scheme calc
_refine_ls_wR_factor_gt 0.0847
_refine_ls_wR_factor_ref 0.0896
_reflns_number_gt 3111
_reflns_number_total 3522
_reflns_threshold_expression 'I > 2\s(I)'
_cod_data_source_file qs3050sup1.cif
_cod_data_source_block musa25
_cod_original_cell_volume 971.75(8)
_cod_database_code 2020289
_shelx_space_group_comment
;
The symmetry employed for this shelxl refinement is uniquely defined
by the following loop, which should always be used as a source of
symmetry information in preference to the above space-group names.
They are only intended as comments.
;

loop_
_symmetry_equiv_pos_as_xyz
'x, y, z'
'-x, -y, -z'

loop_
_atom_site_type_symbol
_atom_site_label
_atom_site_fract_x
_atom_site_fract_y
_atom_site_fract_z
_atom_site_U_iso_or_equiv
_atom_site_adp_type
_atom_site_calc_flag
_atom_site_occupancy
C C1 0.63738(18) 0.36947(17) 0.56114(14) 0.0383(3) Uani d 1
C C2 0.7132(2) 0.50869(18) 0.54993(15) 0.0425(4) Uani d 1
C C3 0.7894(3) 0.5337(3) 0.46828(19) 0.0622(5) Uani d 1
C C4 0.7932(3) 0.4196(3) 0.3998(2) 0.0716(6) Uani d 1
C C5 0.7198(3) 0.2817(3) 0.41188(19) 0.0619(5) Uani d 1
C C6 0.6412(2) 0.2556(2) 0.49250(17) 0.0485(4) Uani d 1
O O1 0.55679(14) 0.35278(11) 0.64127(10) 0.0425(3) Uani d 1
P P1 0.48663(5) 0.21159(4) 0.68809(4) 0.04313(14) Uani d 1
O O11 0.41657(13) 0.26452(13) 0.77506(11) 0.0478(3) Uani d 1
C C12 0.5333(2) 0.3758(2) 0.88942(17) 0.0468(4) Uani d 1
C C13 0.6671(2) 0.33522(18) 0.96936(16) 0.0446(4) Uani d 1
C C131 0.7915(3) 0.4668(2) 1.07755(18) 0.0623(5) Uani d 1
H H13A 0.7386 0.4884 1.1279 0.094 Uiso calc 1
H H13B 0.8337 0.5484 1.0444 0.094 Uiso calc 1
H H13C 0.8804 0.4462 1.1282 0.094 Uiso calc 1
C C132 0.5956(3) 0.2043(2) 1.0188(2) 0.0687(6) Uani d 1
H H13D 0.5183 0.1230 0.9496 0.103 Uiso calc 1
H H13E 0.5409 0.2253 1.0678 0.103 Uiso calc 1
H H13F 0.6826 0.1820 1.0702 0.103 Uiso calc 1
C C14 0.7544(2) 0.3058(2) 0.89078(17) 0.0458(4) Uani d 1
O O15 0.63898(15) 0.19196(12) 0.77626(11) 0.0485(3) Uani d 1
O O16 0.36583(18) 0.08262(14) 0.59102(13) 0.0673(4) Uani d 1
O O2 0.70552(14) 0.62353(12) 0.61712(11) 0.0446(3) Uani d 1
P P2 0.84618(5) 0.71344(4) 0.75157(4) 0.04369(14) Uani d 1
O O21 0.78129(14) 0.82044(12) 0.78995(11) 0.0477(3) Uani d 1
C C22 0.7949(2) 0.94625(19) 0.73635(19) 0.0458(4) Uani d 1
C C23 0.96791(19) 1.02969(16) 0.74533(15) 0.0394(4) Uani d 1
C C231 0.9688(3) 1.1526(2) 0.67952(19) 0.0591(5) Uani d 1
H H23A 1.0775 1.2074 0.6848 0.089 Uiso calc 1
H H23B 0.9356 1.2144 0.7193 0.089 Uiso calc 1
H H23C 0.8936 1.1133 0.5930 0.089 Uiso calc 1
C C232 1.0925(2) 1.0900(2) 0.88173(17) 0.0561(5) Uani d 1
H H23D 1.0916 1.0117 0.9220 0.084 Uiso calc 1
H H23E 1.0638 1.1533 0.9245 0.084 Uiso calc 1
H H23F 1.2003 1.1428 0.8844 0.084 Uiso calc 1
C C24 1.0084(2) 0.92816(19) 0.67482(19) 0.0480(4) Uani d 1
O O25 1.00235(14) 0.80403(12) 0.72902(12) 0.0508(3) Uani d 1
O O26 0.87952(18) 0.62723(14) 0.84088(13) 0.0689(4) Uani d 1
H H3 0.842(3) 0.628(3) 0.465(2) 0.076(7) Uiso d 1
H H4 0.845(3) 0.440(3) 0.347(2) 0.084(7) Uiso d 1
H H5 0.717(3) 0.203(2) 0.364(2) 0.067(6) Uiso d 1
H H6 0.593(2) 0.164(2) 0.4979(17) 0.051(5) Uiso d 1
H H121 0.581(2) 0.464(2) 0.8678(16) 0.046(5) Uiso d 1
H H122 0.469(2) 0.383(2) 0.9349(18) 0.056(5) Uiso d 1
H H141 0.828(2) 0.267(2) 0.9339(18) 0.059(5) Uiso d 1
H H142 0.811(2) 0.390(2) 0.8635(17) 0.049(5) Uiso d 1
H H221 0.716(2) 0.911(2) 0.6498(18) 0.047(5) Uiso d 1
H H222 0.765(2) 0.999(2) 0.7866(18) 0.057(5) Uiso d 1
H H241 0.934(2) 0.894(2) 0.589(2) 0.054(5) Uiso d 1
H H242 1.117(3) 0.975(2) 0.6787(18) 0.060(6) Uiso d 1

loop_
_atom_site_aniso_label
_atom_site_aniso_U_11
_atom_site_aniso_U_22
_atom_site_aniso_U_33
_atom_site_aniso_U_12
_atom_site_aniso_U_13
_atom_site_aniso_U_23
C1 0.0345(8) 0.0408(8) 0.0341(8) 0.0151(7) 0.0087(6) 0.0084(6)
C2 0.0423(9) 0.0417(9) 0.0376(8) 0.0172(7) 0.0099(7) 0.0116(7)
C3 0.0714(13) 0.0601(13) 0.0551(11) 0.0210(11) 0.0305(10) 0.0247(10)
C4 0.0831(16) 0.0895(17) 0.0542(12) 0.0355(13) 0.0411(12) 0.0211(12)
C5 0.0695(13) 0.0698(14) 0.0483(11) 0.0337(11) 0.0233(10) 0.0043(10)
C6 0.0489(10) 0.0442(10) 0.0460(9) 0.0194(8) 0.0136(8) 0.0054(8)
O1 0.0457(6) 0.0333(6) 0.0473(6) 0.0137(5) 0.0208(5) 0.0086(5)
P1 0.0428(2) 0.0308(2) 0.0453(3) 0.00669(18) 0.0167(2) 0.00380(18)
O11 0.0353(6) 0.0501(7) 0.0505(7) 0.0114(5) 0.0171(5) 0.0072(5)
C12 0.0457(10) 0.0431(10) 0.0519(10) 0.0189(8) 0.0212(8) 0.0048(8)
C13 0.0453(9) 0.0389(9) 0.0446(9) 0.0141(7) 0.0168(8) 0.0086(7)
C131 0.0599(12) 0.0614(12) 0.0488(10) 0.0190(10) 0.0128(9) 0.0007(9)
C132 0.0756(14) 0.0655(13) 0.0651(13) 0.0229(11) 0.0328(11) 0.0297(11)
C14 0.0432(9) 0.0422(9) 0.0525(10) 0.0206(8) 0.0170(8) 0.0130(8)
O15 0.0583(7) 0.0366(6) 0.0542(7) 0.0240(6) 0.0230(6) 0.0081(5)
O16 0.0688(9) 0.0416(7) 0.0580(8) -0.0039(6) 0.0210(7) -0.0036(6)
O2 0.0442(6) 0.0352(6) 0.0466(6) 0.0160(5) 0.0103(5) 0.0114(5)
P2 0.0440(3) 0.0328(2) 0.0454(3) 0.01260(19) 0.0111(2) 0.01387(18)
O21 0.0504(7) 0.0383(6) 0.0548(7) 0.0120(5) 0.0285(6) 0.0129(5)
C22 0.0446(10) 0.0374(9) 0.0563(11) 0.0182(8) 0.0207(9) 0.0108(8)
C23 0.0402(8) 0.0313(8) 0.0413(8) 0.0107(7) 0.0151(7) 0.0095(6)
C231 0.0689(12) 0.0414(10) 0.0612(12) 0.0186(9) 0.0228(10) 0.0212(9)
C232 0.0534(11) 0.0474(10) 0.0461(10) 0.0063(9) 0.0129(8) 0.0080(8)
C24 0.0480(10) 0.0410(9) 0.0558(11) 0.0137(8) 0.0274(9) 0.0115(8)
O25 0.0420(6) 0.0405(6) 0.0704(8) 0.0191(5) 0.0213(6) 0.0143(6)
O26 0.0764(9) 0.0460(7) 0.0577(8) 0.0174(7) 0.0040(7) 0.0232(6)

loop_
_atom_type_symbol
_atom_type_description
_atom_type_scat_dispersion_real
_atom_type_scat_dispersion_imag
_atom_type_scat_source
C C 0.0033 0.0016 'International Tables Vol C Tables 4.2.6.8 and 6.1.1.4'
H H 0.0000 0.0000 'International Tables Vol C Tables 4.2.6.8 and 6.1.1.4'
O O 0.0106 0.0060 'International Tables Vol C Tables 4.2.6.8 and 6.1.1.4'
P P 0.1023 0.0942 'International Tables Vol C Tables 4.2.6.8 and 6.1.1.4'

loop_
_geom_angle_atom_site_label_1
_geom_angle_atom_site_label_2
_geom_angle_atom_site_label_3
_geom_angle
C6 C1 C2 120.07(16)
C6 C1 O1 123.55(15)
C2 C1 O1 116.36(14)
C3 C2 C1 120.02(17)
C3 C2 O2 119.93(16)
C1 C2 O2 119.98(15)
C2 C3 C4 119.8(2)
C2 C3 H3 117.6(15)
C4 C3 H3 122.5(15)
C5 C4 C3 120.3(2)
C5 C4 H4 121.9(16)
C3 C4 H4 117.8(16)
C4 C5 C6 120.2(2)
C4 C5 H5 121.8(13)
C6 C5 H5 117.9(14)
C1 C6 C5 119.64(19)
C1 C6 H6 121.9(12)
C5 C6 H6 118.4(12)
C1 O1 P1 126.34(10)
O16 P1 O11 113.30(8)
O16 P1 O15 113.22(8)
O11 P1 O15 106.22(7)
O16 P1 O1 115.97(7)
O11 P1 O1 100.67(6)
O15 P1 O1 106.28(7)
C12 O11 P1 117.71(10)
O11 C12 C13 112.49(14)
O11 C12 H121 109.1(11)
C13 C12 H121 110.0(11)
O11 C12 H122 104.9(12)
C13 C12 H122 109.0(12)
H121 C12 H122 111.3(16)
C14 C13 C12 108.54(14)
C14 C13 C132 111.04(16)
C12 C13 C132 111.07(16)
C14 C13 C131 107.97(15)
C12 C13 C131 107.27(15)
C132 C13 C131 110.81(15)
C13 C131 H13A 109.5
C13 C131 H13B 109.5
H13A C131 H13B 109.5
C13 C131 H13C 109.5
H13A C131 H13C 109.5
H13B C131 H13C 109.5
C13 C132 H13D 109.5
C13 C132 H13E 109.5
H13D C132 H13E 109.5
C13 C132 H13F 109.5
H13D C132 H13F 109.5
H13E C132 H13F 109.5
O15 C14 C13 111.47(14)
O15 C14 H141 103.7(12)
C13 C14 H141 110.4(12)
O15 C14 H142 106.2(11)
C13 C14 H142 114.2(11)
H141 C14 H142 110.4(16)
C14 O15 P1 117.81(10)
C2 O2 P2 120.58(10)
O26 P2 O21 113.95(8)
O26 P2 O25 111.94(8)
O21 P2 O25 107.24(6)
O26 P2 O2 114.73(7)
O21 P2 O2 101.88(7)
O25 P2 O2 106.26(7)
C22 O21 P2 120.39(10)
O21 C22 C23 111.45(14)
O21 C22 H221 107.1(11)
C23 C22 H221 111.1(11)
O21 C22 H222 101.8(12)
C23 C22 H222 112.7(12)
H221 C22 H222 112.2(16)
C24 C23 C22 107.77(14)
C24 C23 C231 108.23(14)
C22 C23 C231 108.12(14)
C24 C23 C232 111.05(15)
C22 C23 C232 111.39(15)
C231 C23 C232 110.17(14)
C23 C231 H23A 109.5
C23 C231 H23B 109.5
H23A C231 H23B 109.5
C23 C231 H23C 109.5
H23A C231 H23C 109.5
H23B C231 H23C 109.5
C23 C232 H23D 109.5
C23 C232 H23E 109.5
H23D C232 H23E 109.5
C23 C232 H23F 109.5
H23D C232 H23F 109.5
H23E C232 H23F 109.5
O25 C24 C23 111.35(14)
O25 C24 H241 108.6(12)
C23 C24 H241 111.1(11)
O25 C24 H242 106.1(12)
C23 C24 H242 111.4(13)
H241 C24 H242 108.2(17)
C24 O25 P2 119.42(11)

loop_
_geom_bond_atom_site_label_1
_geom_bond_atom_site_label_2
_geom_bond_distance
C1 C6 1.382(2)
C1 C2 1.382(2)
C1 O1 1.3900(19)
C2 C3 1.376(3)
C2 O2 1.402(2)
C3 C4 1.383(3)
C3 H3 0.92(2)
C4 C5 1.370(3)
C4 H4 0.91(3)
C5 C6 1.383(3)
C5 H5 0.93(2)
C6 H6 0.90(2)
O1 P1 1.5830(12)
P1 O16 1.4493(13)
P1 O11 1.5597(12)
P1 O15 1.5611(13)
O11 C12 1.457(2)
C12 C13 1.520(2)
C12 H121 0.952(19)
C12 H122 0.96(2)
C13 C14 1.519(2)
C13 C132 1.524(3)
C13 C131 1.530(2)
C131 H13A 0.9600
C131 H13B 0.9600
C131 H13C 0.9600
C132 H13D 0.9600
C132 H13E 0.9600
C132 H13F 0.9600
C14 O15 1.468(2)
C14 H141 0.94(2)
C14 H142 0.98(2)
O2 P2 1.5894(12)
P2 O26 1.4473(13)
P2 O21 1.5509(13)
P2 O25 1.5667(13)
O21 C22 1.460(2)
C22 C23 1.518(2)
C22 H221 0.969(19)
C22 H222 0.95(2)
C23 C24 1.515(2)
C23 C231 1.525(2)
C23 C232 1.528(2)
C231 H23A 0.9600
C231 H23B 0.9600
C231 H23C 0.9600
C232 H23D 0.9600
C232 H23E 0.9600
C232 H23F 0.9600
C24 O25 1.456(2)
C24 H241 0.96(2)
C24 H242 0.95(2)

loop_
_geom_hbond_atom_site_label_D
_geom_hbond_atom_site_label_H
_geom_hbond_atom_site_label_A
_geom_hbond_site_symmetry_A
_geom_hbond_distance_DH
_geom_hbond_distance_HA
_geom_hbond_distance_DA
_geom_hbond_angle_DHA
C6 H6 O16 . 0.90(2) 2.656(19) 3.224(2) 122.2(15)
C14 H142 O26 . 0.98(2) 2.34(2) 3.239(2) 152.9(15)
C22 H221 O16 2_666 0.969(19) 2.663(19) 3.540(2) 150.6(14)
C231 H23C O16 2_666 0.96 2.60 3.489(2) 153.6
C22 H222 O15 1_565 0.95(2) 2.66(2) 3.441(2) 140.4(15)
C131 H13C O26 2_767 0.96 2.59 3.471(3) 152.4

loop_
_geom_torsion_atom_site_label_1
_geom_torsion_atom_site_label_2
_geom_torsion_atom_site_label_3
_geom_torsion_atom_site_label_4
_geom_torsion
C6 C1 C2 C3 1.4(2)
O1 C1 C2 C3 -177.12(15)
C6 C1 C2 O2 178.32(14)
O1 C1 C2 O2 -0.2(2)
C1 C2 C3 C4 -1.5(3)
O2 C2 C3 C4 -178.38(18)
C2 C3 C4 C5 0.7(3)
C3 C4 C5 C6 0.2(3)
C2 C1 C6 C5 -0.6(3)
O1 C1 C6 C5 177.88(16)
C4 C5 C6 C1 -0.2(3)
C6 C1 O1 P1 12.4(2)
C2 C1 O1 P1 -169.11(11)
C1 O1 P1 O16 -58.42(15)
C1 O1 P1 O11 178.93(12)
C1 O1 P1 O15 68.38(13)
O16 P1 O11 C12 168.51(12)
O15 P1 O11 C12 43.60(13)
O1 P1 O11 C12 -67.00(13)
P1 O11 C12 C13 -53.54(18)
O11 C12 C13 C14 57.12(19)
O11 C12 C13 C132 -65.2(2)
O11 C12 C13 C131 173.54(15)
C12 C13 C14 O15 -57.14(18)
C132 C13 C14 O15 65.23(19)
C131 C13 C14 O15 -173.11(14)
C13 C14 O15 P1 54.46(17)
O16 P1 O15 C14 -169.25(12)
O11 P1 O15 C14 -44.30(13)
O1 P1 O15 C14 62.31(13)
C3 C2 O2 P2 -90.64(18)
C1 C2 O2 P2 92.48(16)
C2 O2 P2 O26 -53.81(15)
C2 O2 P2 O21 -177.43(11)
C2 O2 P2 O25 70.43(13)
O26 P2 O21 C22 158.91(12)
O25 P2 O21 C22 34.44(14)
O2 P2 O21 C22 -76.96(13)
P2 O21 C22 C23 -49.53(18)
O21 C22 C23 C24 59.36(19)
O21 C22 C23 C231 176.13(14)
O21 C22 C23 C232 -62.68(19)
C22 C23 C24 O25 -60.63(19)
C231 C23 C24 O25 -177.34(15)
C232 C23 C24 O25 61.62(19)
C23 C24 O25 P2 51.53(19)
O26 P2 O25 C24 -161.00(13)
O21 P2 O25 C24 -35.32(14)
O2 P2 O25 C24 73.05(13)

_cod_database_fobs_code 2020289
